data_4305387
loop_
_publ_author_name
'Brenton R. Franklin'
'Richard S. Herrick'
'Christopher J. Ziegler'
'Natalie Barone'
'Laura R. Condon'

_publ_section_title
;
Reactions of the Re(CO)3(H2O)3+ Synthon with Monodentate Ligands under
Aqueous Conditions
;
_journal_name_full 'Inorganic Chemistry'
_journal_page_first 5902
_journal_page_last 5909
_journal_paper_doi 10.1021/ic800363w
_journal_volume 47
_journal_year 2008
_chemical_formula_sum 'C16 H20 N2 O8 Re2'
_chemical_formula_weight 740.74
_chemical_name_systematic
; 
 ? 
;
_space_group_IT_number 2
_symmetry_cell_setting triclinic
_symmetry_space_group_name_Hall '-P 1'
_symmetry_space_group_name_H-M 'P -1'
_atom_sites_solution_hydrogens geom
_atom_sites_solution_primary direct
_atom_sites_solution_secondary difmap
_audit_creation_method SHELXL-97
_cell_angle_alpha 87.212(3)
_cell_angle_beta 75.075(3)
_cell_angle_gamma 86.341(3)
_cell_formula_units_Z 2
_cell_length_a 9.7445(19)
_cell_length_b 9.7953(19)
_cell_length_c 11.264(2)
_cell_measurement_reflns_used 3169
_cell_measurement_temperature 100(2)
_cell_measurement_theta_max 28.35
_cell_measurement_theta_min 2.48
_cell_volume 1036.2(3)
_computing_cell_refinement 'Bruker SMART'
_computing_data_collection 'Bruker SMART'
_computing_data_reduction 'Bruker SAINT'
_computing_molecular_graphics 'Bruker SHELXTL'
_computing_publication_material 'Bruker SHELXTL'
_computing_structure_refinement 'SHELXL-97 (Sheldrick, 1997)'
_computing_structure_solution 'SHELXS-97 (Sheldrick, 1990)'
_diffrn_ambient_temperature 100(2)
_diffrn_measured_fraction_theta_full 0.907
_diffrn_measured_fraction_theta_max 0.907
_diffrn_measurement_device_type 'CCD area detector'
_diffrn_measurement_method 'phi and omega scans'
_diffrn_radiation_monochromator graphite
_diffrn_radiation_source 'fine-focus sealed tube'
_diffrn_radiation_type MoK\a
_diffrn_radiation_wavelength 0.71073
_diffrn_reflns_av_R_equivalents 0.0552
_diffrn_reflns_av_sigmaI/netI 0.0859
_diffrn_reflns_limit_h_max 12
_diffrn_reflns_limit_h_min -12
_diffrn_reflns_limit_k_max 12
_diffrn_reflns_limit_k_min -12
_diffrn_reflns_limit_l_max 14
_diffrn_reflns_limit_l_min -14
_diffrn_reflns_number 9034
_diffrn_reflns_theta_full 28.35
_diffrn_reflns_theta_max 28.35
_diffrn_reflns_theta_min 1.87
_exptl_absorpt_coefficient_mu 11.716
_exptl_absorpt_correction_T_max 0.096
_exptl_absorpt_correction_T_min 0.024
_exptl_absorpt_correction_type 'empirical SADABS'
_exptl_crystal_colour colorless
_exptl_crystal_density_diffrn 2.374
_exptl_crystal_density_meas ?
_exptl_crystal_density_method .
_exptl_crystal_description block
_exptl_crystal_F_000 688
_exptl_crystal_size_max 0.30
_exptl_crystal_size_mid 0.20
_exptl_crystal_size_min 0.20
_refine_diff_density_max 3.390
_refine_diff_density_min -3.735
_refine_diff_density_rms 0.381
_refine_ls_extinction_coef 0.0031(3)
_refine_ls_extinction_expression Fc^*^=kFc[1+0.001xFc^2^\l^3^/sin(2\q)]^-1/4^
_refine_ls_extinction_method SHELXL
_refine_ls_goodness_of_fit_ref 1.024
_refine_ls_hydrogen_treatment constr
_refine_ls_matrix_type full
_refine_ls_number_parameters 254
_refine_ls_number_reflns 4684
_refine_ls_number_restraints 12
_refine_ls_restrained_S_all 1.024
_refine_ls_R_factor_all 0.0567
_refine_ls_R_factor_gt 0.0475
_refine_ls_shift/su_max 0.001
_refine_ls_shift/su_mean 0.000
_refine_ls_structure_factor_coef Fsqd
_refine_ls_weighting_details 'calc w=1/[\s^2^(Fo^2^)+(0.0410P)^2^+2.6881P] where P=(Fo^2^+2Fc^2^)/3'
_refine_ls_weighting_scheme calc
_refine_ls_wR_factor_gt 0.1085
_refine_ls_wR_factor_ref 0.1134
_reflns_number_gt 3944
_reflns_number_total 4684
_reflns_threshold_expression >2sigma(I)
_cod_data_source_file ic800363w-file002_5.cif
_cod_data_source_block 6
_cod_depositor_comments
;
The following automatic conversions were performed:
'_symmetry_cell_setting' value 'Triclinic' changed to 'triclinic'
according to '/home/saulius/struct/CIF-dictionaries/cif_core.dic'
dictionary named 'cif_core.dic' version 2.4.1 from 2010-06-29.

Automatic conversion script
Id: cif_fix_enum 1527 2010-12-29 10:47:43Z saulius 
;
_cod_original_cell_volume 1036.1(3)
_cod_database_code 4305387

loop_
_symmetry_equiv_pos_as_xyz
'x, y, z'
'-x, -y, -z'

loop_
_atom_site_label
_atom_site_type_symbol
_atom_site_fract_x
_atom_site_fract_y
_atom_site_fract_z
_atom_site_U_iso_or_equiv
_atom_site_adp_type
_atom_site_occupancy
_atom_site_symmetry_multiplicity
_atom_site_calc_flag
_atom_site_refinement_flags
_atom_site_disorder_assembly
_atom_site_disorder_group
Re1 Re 0.15812(3) 1.05696(3) 0.52180(3) 0.00740(12) Uani 1 1 d . . .
Re2 Re 0.44387(3) 0.17025(3) 1.02859(3) 0.00894(13) Uani 1 1 d . . .
C16 C 0.3154(10) 0.7701(9) 0.4527(8) 0.0145(19) Uani 1 1 d . . .
H16A H 0.4046 0.8001 0.4673 0.017 Uiso 1 1 calc R . .
H16B H 0.3109 0.8030 0.3692 0.017 Uiso 1 1 calc R . .
C5 C 0.2524(10) 0.1453(10) 1.1082(9) 0.018(2) Uani 1 1 d . . .
C2 C 0.3485(10) 1.0766(10) 0.4244(8) 0.0138(19) Uani 1 1 d . . .
O2 O 0.4639(6) 1.0863(7) 0.3696(6) 0.0173(14) Uani 1 1 d . . .
O8 O 0.0601(6) 0.9861(7) 0.3877(5) 0.0135(13) Uani 1 1 d . . .
O7 O 0.5226(6) -0.0146(6) 1.1037(5) 0.0114(13) Uani 1 1 d . . .
N2 N 0.6767(8) 0.1986(8) 0.9339(7) 0.0147(17) Uani 1 1 d . . .
O5 O 0.1323(7) 0.1377(8) 1.1594(6) 0.0289(18) Uani 1 1 d . . .
C1 C 0.2273(9) 1.0992(8) 0.6589(8) 0.0100(17) Uani 1 1 d U . .
O1 O 0.2718(7) 1.1253(7) 0.7404(6) 0.0205(15) Uani 1 1 d . . .
C4 C 0.4383(11) 0.2956(10) 1.1551(8) 0.018(2) Uani 1 1 d . . .
C3 C 0.1234(9) 1.2504(10) 0.4949(8) 0.0154(19) Uani 1 1 d . . .
N1 N 0.1910(7) 0.8309(7) 0.5455(6) 0.0071(14) Uani 1 1 d U . .
O4 O 0.4360(8) 0.3713(7) 1.2309(6) 0.0269(17) Uani 1 1 d . . .
O6 O 0.3291(8) 0.4051(7) 0.8872(6) 0.0221(16) Uani 1 1 d . . .
O3 O 0.1023(8) 1.3643(7) 0.4766(8) 0.0291(18) Uani 1 1 d . . .
C6 C 0.3749(10) 0.3173(10) 0.9389(8) 0.016(2) Uani 1 1 d . . .
C9 C 0.9552(11) 0.3261(11) 0.8782(10) 0.026(2) Uani 1 1 d . . .
H9A H 1.0551 0.3280 0.8287 0.031 Uiso 1 1 calc R . .
H9B H 0.9379 0.4000 0.9382 0.031 Uiso 1 1 calc R . .
C15 C 0.3161(11) 0.6151(10) 0.4606(9) 0.021(2) Uani 1 1 d . . .
H15A H 0.4013 0.5773 0.4006 0.025 Uiso 1 1 calc R . .
H15B H 0.2311 0.5854 0.4381 0.025 Uiso 1 1 calc R . .
C11 C 0.7002(10) 0.3353(9) 0.8670(8) 0.0149(19) Uani 1 1 d . . .
H11A H 0.6725 0.4089 0.9272 0.018 Uiso 1 1 calc R . .
H11B H 0.6387 0.3473 0.8093 0.018 Uiso 1 1 calc R . .
C14 C 0.3163(11) 0.5572(10) 0.5901(9) 0.024(2) Uani 1 1 d . . .
H14A H 0.3080 0.4568 0.5935 0.029 Uiso 1 1 calc R . .
H14B H 0.4068 0.5761 0.6091 0.029 Uiso 1 1 calc R . .
C8 C 0.9298(11) 0.1892(13) 0.9453(10) 0.032(3) Uani 1 1 d . . .
H8A H 0.9904 0.1769 1.0038 0.038 Uiso 1 1 calc R . .
H8B H 0.9582 0.1156 0.8853 0.038 Uiso 1 1 calc R . .
C7 C 0.7745(10) 0.1761(11) 1.0154(10) 0.025(2) Uani 1 1 d . . .
H7A H 0.7627 0.0836 1.0550 0.030 Uiso 1 1 calc R . .
H7B H 0.7488 0.2437 1.0811 0.030 Uiso 1 1 calc R . .
C12 C 0.1944(9) 0.7771(9) 0.6725(8) 0.0138(19) Uani 1 1 d . . .
H12A H 0.1110 0.8169 0.7333 0.017 Uiso 1 1 calc R . .
H12B H 0.2812 0.8066 0.6921 0.017 Uiso 1 1 calc R . .
C13 C 0.1929(11) 0.6229(9) 0.6832(9) 0.022(2) Uani 1 1 d . . .
H13A H 0.1979 0.5918 0.7670 0.026 Uiso 1 1 calc R . .
H13B H 0.1025 0.5936 0.6704 0.026 Uiso 1 1 calc R . .
C10 C 0.8556(10) 0.3484(11) 0.7954(9) 0.022(2) Uani 1 1 d . . .
H10A H 0.8808 0.2802 0.7302 0.026 Uiso 1 1 calc R . .
H10B H 0.8672 0.4406 0.7554 0.026 Uiso 1 1 calc R . .

loop_
_atom_site_aniso_label
_atom_site_aniso_U_11
_atom_site_aniso_U_22
_atom_site_aniso_U_33
_atom_site_aniso_U_23
_atom_site_aniso_U_13
_atom_site_aniso_U_12
Re1 0.00455(19) 0.0075(2) 0.00995(19) -0.00120(13) -0.00157(13) 0.00076(13)
Re2 0.0089(2) 0.0099(2) 0.00764(19) -0.00074(13) -0.00185(13) 0.00171(13)
C16 0.018(5) 0.007(4) 0.015(4) 0.002(4) 0.001(4) -0.002(4)
C5 0.017(5) 0.018(5) 0.022(5) 0.004(4) -0.011(4) 0.000(4)
C2 0.018(5) 0.016(5) 0.013(4) -0.002(4) -0.014(4) -0.002(4)
O2 0.005(3) 0.027(4) 0.017(3) -0.003(3) 0.003(3) -0.004(3)
O8 0.007(3) 0.019(4) 0.013(3) -0.002(3) 0.000(2) -0.001(3)
O7 0.009(3) 0.010(3) 0.014(3) 0.003(2) -0.003(2) 0.003(2)
N2 0.012(4) 0.022(4) 0.009(4) 0.012(3) -0.002(3) -0.005(3)
O5 0.013(4) 0.049(5) 0.021(4) 0.012(3) -0.001(3) 0.005(3)
C1 0.012(3) 0.005(3) 0.012(3) -0.003(3) 0.000(3) -0.001(3)
O1 0.018(4) 0.025(4) 0.022(3) -0.015(3) -0.009(3) 0.007(3)
C4 0.026(5) 0.012(5) 0.014(4) -0.005(4) -0.004(4) 0.005(4)
C3 0.007(4) 0.022(5) 0.016(4) 0.004(4) -0.001(4) -0.003(4)
N1 0.007(3) 0.002(3) 0.009(3) 0.001(2) 0.003(2) 0.000(2)
O4 0.043(5) 0.019(4) 0.023(4) -0.006(3) -0.017(3) 0.004(3)
O6 0.030(4) 0.017(4) 0.023(4) 0.010(3) -0.016(3) -0.004(3)
O3 0.023(4) 0.005(3) 0.064(5) 0.006(3) -0.020(4) -0.003(3)
C6 0.019(5) 0.023(5) 0.003(4) -0.003(4) 0.001(3) -0.004(4)
C9 0.015(5) 0.034(6) 0.030(6) -0.003(5) -0.007(4) -0.009(4)
C15 0.022(5) 0.022(5) 0.021(5) -0.006(4) -0.012(4) 0.008(4)
C11 0.018(5) 0.014(5) 0.012(4) 0.001(4) -0.001(4) -0.003(4)
C14 0.029(6) 0.014(5) 0.035(6) -0.019(5) -0.017(5) 0.006(4)
C8 0.016(5) 0.048(8) 0.035(6) 0.013(5) -0.014(5) -0.010(5)
C7 0.012(5) 0.035(6) 0.033(6) 0.024(5) -0.014(4) -0.009(4)
C12 0.007(4) 0.018(5) 0.014(4) 0.003(4) -0.001(3) 0.004(4)
C13 0.026(6) 0.011(5) 0.033(6) 0.015(4) -0.017(5) -0.007(4)
C10 0.020(5) 0.021(5) 0.022(5) 0.010(4) -0.002(4) -0.005(4)

loop_
_atom_type_symbol
_atom_type_description
_atom_type_scat_dispersion_real
_atom_type_scat_dispersion_imag
_atom_type_scat_source
C C 0.0033 0.0016 'International Tables Vol C Tables 4.2.6.8 and 6.1.1.4'
H H 0.0000 0.0000 'International Tables Vol C Tables 4.2.6.8 and 6.1.1.4'
N N 0.0061 0.0033 'International Tables Vol C Tables 4.2.6.8 and 6.1.1.4'
O O 0.0106 0.0060 'International Tables Vol C Tables 4.2.6.8 and 6.1.1.4'
Re Re -1.0185 7.2310 'International Tables Vol C Tables 4.2.6.8 and 6.1.1.4'

loop_
_geom_angle_atom_site_label_1
_geom_angle_atom_site_label_2
_geom_angle_atom_site_label_3
_geom_angle
_geom_angle_site_symmetry_1
_geom_angle_site_symmetry_3
_geom_angle_publ_flag
C1 Re1 C2 86.3(4) . . ?
C1 Re1 C3 88.3(4) . . ?
C2 Re1 C3 87.9(4) . . ?
C1 Re1 O8 170.7(3) . . ?
C2 Re1 O8 100.8(3) . . ?
C3 Re1 O8 97.7(3) . . ?
C1 Re1 O8 101.0(3) . 2_576 ?
C2 Re1 O8 171.6(3) . 2_576 ?
C3 Re1 O8 96.3(3) . 2_576 ?
O8 Re1 O8 71.5(3) . 2_576 ?
C1 Re1 N1 94.9(3) . . ?
C2 Re1 N1 93.0(3) . . ?
C3 Re1 N1 176.7(3) . . ?
O8 Re1 N1 79.0(2) . . ?
O8 Re1 N1 82.4(2) 2_576 . ?
C5 Re2 C6 86.2(4) . . ?
C5 Re2 C4 85.7(4) . . ?
C6 Re2 C4 88.2(4) . . ?
C5 Re2 O7 99.4(3) . 2_657 ?
C6 Re2 O7 99.5(3) . 2_657 ?
C4 Re2 O7 171.0(3) . 2_657 ?
C5 Re2 O7 94.9(3) . . ?
C6 Re2 O7 170.6(3) . . ?
C4 Re2 O7 101.2(3) . . ?
O7 Re2 O7 71.1(2) 2_657 . ?
C5 Re2 N2 179.3(3) . . ?
C6 Re2 N2 94.6(3) . . ?
C4 Re2 N2 94.3(4) . . ?
O7 Re2 N2 80.6(3) 2_657 . ?
O7 Re2 N2 84.4(2) . . ?
N1 C16 C15 110.7(7) . . ?
O5 C5 Re2 176.1(9) . . ?
O2 C2 Re1 177.6(8) . . ?
Re1 O8 Re1 108.5(3) . 2_576 ?
Re2 O7 Re2 108.9(2) 2_657 . ?
C7 N2 C11 109.7(7) . . ?
C7 N2 Re2 114.6(5) . . ?
C11 N2 Re2 112.5(5) . . ?
O1 C1 Re1 178.6(8) . . ?
O4 C4 Re2 179.5(10) . . ?
O3 C3 Re1 178.5(8) . . ?
C16 N1 C12 109.8(6) . . ?
C16 N1 Re1 113.8(5) . . ?
C12 N1 Re1 116.5(5) . . ?
O6 C6 Re2 177.8(8) . . ?
C8 C9 C10 108.9(8) . . ?
C16 C15 C14 112.2(7) . . ?
N2 C11 C10 111.9(7) . . ?
C13 C14 C15 109.4(8) . . ?
C9 C8 C7 112.3(9) . . ?
N2 C7 C8 112.1(8) . . ?
N1 C12 C13 112.0(7) . . ?
C14 C13 C12 111.3(8) . . ?
C9 C10 C11 111.6(8) . . ?

loop_
_geom_bond_atom_site_label_1
_geom_bond_atom_site_label_2
_geom_bond_distance
_geom_bond_site_symmetry_2
_geom_bond_publ_flag
Re1 C1 1.909(8) . ?
Re1 C2 1.913(10) . ?
Re1 C3 1.926(10) . ?
Re1 O8 2.146(6) . ?
Re1 O8 2.167(6) 2_576 ?
Re1 N1 2.230(7) . ?
Re2 C5 1.876(10) . ?
Re2 C6 1.905(10) . ?
Re2 C4 1.914(9) . ?
Re2 O7 2.135(6) 2_657 ?
Re2 O7 2.143(6) . ?
Re2 N2 2.273(8) . ?
C16 N1 1.494(11) . ?
C16 C15 1.516(13) . ?
C5 O5 1.169(12) . ?
C2 O2 1.142(11) . ?
O8 Re1 2.167(6) 2_576 ?
O7 Re2 2.135(6) 2_657 ?
N2 C7 1.485(11) . ?
N2 C11 1.505(11) . ?
C1 O1 1.157(10) . ?
C4 O4 1.152(11) . ?
C3 O3 1.140(11) . ?
N1 C12 1.508(10) . ?
O6 C6 1.147(11) . ?
C9 C8 1.509(15) . ?
C9 C10 1.510(13) . ?
C15 C14 1.540(13) . ?
C11 C10 1.531(13) . ?
C14 C13 1.509(14) . ?
C8 C7 1.527(14) . ?
C12 C13 1.510(13) . ?
